data_4107946
loop_
_publ_author_name
'Craig M. Robertson'
'Alicea A. Leitch'
'Kristina Cvrkalj'
'Robert W. Reed'
'Daniel J. T. Myles'
'Paul A. Dube'
'Richard T. Oakley'

_publ_section_title
;
 Enhanced Conductivity and Magnetic Ordering in Isostructural Heavy Atom
 Radicals
;
_journal_name_full 'Journal of the American Chemical Society'
_journal_page_first 8414
_journal_page_last 8425
_journal_paper_doi 10.1021/ja801070d
_journal_volume 130
_journal_year 2008
_chemical_formula_sum 'C7 H5 Cl N3 Se4'
_chemical_formula_weight 482.43
_chemical_name_systematic
; 
 ? 
;
_space_group_IT_number 113
_symmetry_cell_setting tetragonal
_symmetry_space_group_name_Hall 'P -4 2ab'
_symmetry_space_group_name_H-M 'P -4 21 m'
_atom_sites_solution_hydrogens geom
_atom_sites_solution_primary direct
_atom_sites_solution_secondary difmap
_audit_creation_method SHELXL-97
_cell_angle_alpha 90.00
_cell_angle_beta 90.00
_cell_angle_gamma 90.00
_cell_formula_units_Z 4
_cell_length_a 16.2708(5)
_cell_length_b 16.2708(5)
_cell_length_c 4.1720(3)
_cell_measurement_reflns_used 3801
_cell_measurement_temperature 296(2)
_cell_measurement_theta_max 33.03
_cell_measurement_theta_min 2.50
_cell_volume 1104.49(9)
_computing_cell_refinement 'Bruker SMART'
_computing_data_collection 'Bruker SMART'
_computing_data_reduction 'Bruker SAINT'
_computing_molecular_graphics 'Bruker SHELXTL'
_computing_publication_material 'Bruker SHELXTL'
_computing_structure_refinement 'Bruker SHELXTL'
_computing_structure_solution 'Bruker SHELXTL'
_diffrn_ambient_temperature 296(2)
_diffrn_measured_fraction_theta_full 1.000
_diffrn_measured_fraction_theta_max 1.000
_diffrn_measurement_device_type 'CCD area detector'
_diffrn_measurement_method 'phi and omega scans'
_diffrn_radiation_monochromator graphite
_diffrn_radiation_source 'sealed tube'
_diffrn_radiation_type MoK\a
_diffrn_radiation_wavelength 0.71073
_diffrn_reflns_av_R_equivalents 0.0525
_diffrn_reflns_av_sigmaI/netI 0.0379
_diffrn_reflns_limit_h_max 20
_diffrn_reflns_limit_h_min -18
_diffrn_reflns_limit_k_max 20
_diffrn_reflns_limit_k_min -20
_diffrn_reflns_limit_l_max 5
_diffrn_reflns_limit_l_min -5
_diffrn_reflns_number 7142
_diffrn_reflns_theta_full 26.50
_diffrn_reflns_theta_max 26.50
_diffrn_reflns_theta_min 1.77
_exptl_absorpt_coefficient_mu 13.494
_exptl_absorpt_correction_T_max 0.76
_exptl_absorpt_correction_T_min 0.57
_exptl_absorpt_correction_type empirical
_exptl_absorpt_process_details sadabs
_exptl_crystal_colour black
_exptl_crystal_density_diffrn 2.901
_exptl_crystal_description needle
_exptl_crystal_F_000 884
_exptl_crystal_size_max 0.160
_exptl_crystal_size_mid 0.020
_exptl_crystal_size_min 0.020
_refine_diff_density_max 0.575
_refine_diff_density_min -0.612
_refine_diff_density_rms 0.135
_refine_ls_abs_structure_details 'Flack H D (1983), Acta Cryst. A39, 876-881'
_refine_ls_abs_structure_Flack 0.05(3)
_refine_ls_extinction_method none
_refine_ls_goodness_of_fit_ref 1.211
_refine_ls_hydrogen_treatment constr
_refine_ls_matrix_type full
_refine_ls_number_parameters 76
_refine_ls_number_reflns 1209
_refine_ls_number_restraints 0
_refine_ls_restrained_S_all 1.211
_refine_ls_R_factor_all 0.0396
_refine_ls_R_factor_gt 0.0374
_refine_ls_shift/su_max 0.001
_refine_ls_shift/su_mean 0.000
_refine_ls_structure_factor_coef Fsqd
_refine_ls_weighting_details 'calc w=1/[\s^2^(Fo^2^)+(0.0097P)^2^+3.0249P] where P=(Fo^2^+2Fc^2^)/3'
_refine_ls_weighting_scheme calc
_refine_ls_wR_factor_gt 0.0635
_refine_ls_wR_factor_ref 0.0640
_reflns_number_gt 1155
_reflns_number_total 1209
_reflns_threshold_expression >2sigma(I)
_cod_data_source_file ja801070d-file005.cif
_cod_data_source_block craig1m
_cod_database_code 4107946

loop_
_symmetry_equiv_pos_as_xyz
'x, y, z'
'-x, -y, z'
'y, -x, -z'
'-y, x, -z'
'-x+1/2, y+1/2, -z'
'x+1/2, -y+1/2, -z'
'-y+1/2, -x+1/2, z'
'y+1/2, x+1/2, z'

loop_
_atom_site_label
_atom_site_type_symbol
_atom_site_fract_x
_atom_site_fract_y
_atom_site_fract_z
_atom_site_U_iso_or_equiv
_atom_site_adp_type
_atom_site_occupancy
_atom_site_symmetry_multiplicity
_atom_site_calc_flag
_atom_site_refinement_flags
Se1 Se 0.43963(4) 0.60320(4) 0.7597(2) 0.02673(17) Uani 1 1 d .
Se2 Se 0.47725(4) 0.72908(4) 0.5192(2) 0.03043(19) Uani 1 1 d .
Cl1 Cl 0.41380(11) 0.91380(11) 0.3650(7) 0.0395(7) Uani 1 2 d S
C4 C 0.1958(4) 0.6958(4) 1.147(3) 0.028(2) Uani 1 2 d S
H4A H 0.2313 0.6635 1.2797 0.034 Uiso 1 1 d R
N1 N 0.3401(3) 0.6404(3) 0.9025(13) 0.0224(13) Uani 1 1 d .
N2 N 0.2473(3) 0.7473(3) 0.9345(18) 0.0188(18) Uani 1 2 d S
C1 C 0.3224(4) 0.7168(4) 0.8315(15) 0.0206(15) Uani 1 1 d .
C2 C 0.3754(4) 0.7701(4) 0.6509(16) 0.0207(15) Uani 1 1 d .
C3 C 0.3490(4) 0.8490(4) 0.575(2) 0.021(2) Uani 1 2 d S
C5 C 0.1384(4) 0.6384(4) 0.968(3) 0.034(3) Uani 1 2 d S
H5B H 0.1702 0.6023 0.8353 0.051 Uiso 1 1 d R
H5A H 0.1068 0.6068 1.1174 0.051 Uiso 1 2 d SR

loop_
_atom_site_aniso_label
_atom_site_aniso_U_11
_atom_site_aniso_U_22
_atom_site_aniso_U_33
_atom_site_aniso_U_23
_atom_site_aniso_U_13
_atom_site_aniso_U_12
Se1 0.0224(3) 0.0219(3) 0.0359(4) -0.0011(4) -0.0012(4) 0.0033(3)
Se2 0.0210(3) 0.0274(4) 0.0429(4) 0.0021(4) 0.0061(4) 0.0018(3)
Cl1 0.0314(9) 0.0314(9) 0.0555(18) 0.0141(9) 0.0141(9) -0.0027(11)
C4 0.028(3) 0.028(3) 0.030(6) 0.008(3) 0.008(3) 0.003(4)
N1 0.016(3) 0.025(3) 0.026(3) 0.002(3) 0.007(2) 0.006(2)
N2 0.020(3) 0.020(3) 0.017(4) 0.002(2) 0.002(2) 0.004(3)
C1 0.017(3) 0.022(4) 0.023(4) -0.001(3) 0.000(3) -0.002(3)
C2 0.011(3) 0.023(3) 0.028(4) 0.001(3) 0.001(3) 0.003(3)
C3 0.025(3) 0.025(3) 0.014(5) -0.002(3) -0.002(3) -0.007(4)
C5 0.031(3) 0.031(3) 0.039(6) -0.002(4) -0.002(4) -0.007(4)

loop_
_atom_type_symbol
_atom_type_description
_atom_type_scat_dispersion_real
_atom_type_scat_dispersion_imag
_atom_type_scat_source
C C 0.0033 0.0016 'International Tables Vol C Tables 4.2.6.8 and 6.1.1.4'
H H 0.0000 0.0000 'International Tables Vol C Tables 4.2.6.8 and 6.1.1.4'
N N 0.0061 0.0033 'International Tables Vol C Tables 4.2.6.8 and 6.1.1.4'
Cl Cl 0.1484 0.1585 'International Tables Vol C Tables 4.2.6.8 and 6.1.1.4'
Se Se -0.0929 2.2259 'International Tables Vol C Tables 4.2.6.8 and 6.1.1.4'

loop_
_geom_angle_atom_site_label_1
_geom_angle_atom_site_label_2
_geom_angle_atom_site_label_3
_geom_angle
_geom_angle_site_symmetry_1
N1 Se1 Se2 94.64(18) .
C2 Se2 Se1 87.4(2) .
N2 C4 C5 113.7(9) .
N2 C4 H4A 108.4 .
C5 C4 H4A 108.6 .
C1 N1 Se1 115.8(4) .
C1 N2 C1 122.3(8) 8_455
C1 N2 C4 118.8(4) 8_455
C1 N2 C4 118.8(4) .
N1 C1 N2 117.6(6) .
N1 C1 C2 124.0(6) .
N2 C1 C2 118.4(6) .
C3 C2 C1 119.4(6) .
C3 C2 Se2 122.5(5) .
C1 C2 Se2 118.1(5) .
C2 C3 C2 121.3(8) 8_455
C2 C3 Cl1 119.3(4) 8_455
C2 C3 Cl1 119.3(4) .
C4 C5 H5B 109.2 .
C4 C5 H5A 109.8 .
H5B C5 H5A 109.6 .

loop_
_geom_bond_atom_site_label_1
_geom_bond_atom_site_label_2
_geom_bond_distance
_geom_bond_site_symmetry_2
Se1 N1 1.829(5) .
Se1 Se2 2.3614(10) .
Se2 C2 1.868(6) .
Cl1 C3 1.729(9) .
C4 N2 1.480(12) .
C4 C5 1.518(13) .
C4 H4A 0.9575 .
N1 C1 1.309(8) .
N2 C1 1.387(7) 8_455
N2 C1 1.387(7) .
C1 C2 1.436(9) .
C2 C3 1.391(8) .
C3 C2 1.391(8) 8_455
C5 H5B 0.9583 .
C5 H5A 0.9598 .

loop_
_geom_torsion_atom_site_label_1
_geom_torsion_atom_site_label_2
_geom_torsion_atom_site_label_3
_geom_torsion_atom_site_label_4
_geom_torsion
_geom_torsion_site_symmetry_1
_geom_torsion_site_symmetry_4
N1 Se1 Se2 C2 -1.2(3) . .
Se2 Se1 N1 C1 0.6(5) . .
C5 C4 N2 C1 88.3(7) . 8_455
C5 C4 N2 C1 -88.3(7) . .
Se1 N1 C1 N2 179.7(5) . .
Se1 N1 C1 C2 0.6(8) . .
C1 N2 C1 N1 -169.8(5) 8_455 .
C4 N2 C1 N1 6.7(11) . .
C1 N2 C1 C2 9.4(12) 8_455 .
C4 N2 C1 C2 -174.2(7) . .
N1 C1 C2 C3 176.9(7) . .
N2 C1 C2 C3 -2.2(10) . .
N1 C1 C2 Se2 -1.9(9) . .
N2 C1 C2 Se2 179.0(5) . .
Se1 Se2 C2 C3 -177.0(6) . .
Se1 Se2 C2 C1 1.7(5) . .
C1 C2 C3 C2 -4.7(13) . 8_455
Se2 C2 C3 C2 174.1(4) . 8_455
C1 C2 C3 Cl1 178.6(6) . .
Se2 C2 C3 Cl1 -2.6(10) . .
